data_2017305
loop_
_publ_author_name
'Blanco, Maria C.'
'Palma, Alirio'
'Bahsas, Ali'
'Cobo, Justo'
'Glidewell, Christopher'

_publ_section_title
;
 Different hydrogen-bonded structures in three 2-thienyl-substituted
 tetrahydro-1,4-epoxy-1-benzazepines
;
_journal_coeditor_code GG3212
_journal_issue 9
_journal_name_full 'Acta Crystallographica Section C'
_journal_page_first o487
_journal_page_last o491
_journal_paper_doi 10.1107/S0108270109031199
_journal_volume 65
_journal_year 2009
_chemical_formula_iupac 'C15 H14 Cl N O S'
_chemical_formula_moiety 'C15 H14 Cl N O S'
_chemical_formula_sum 'C15 H14 Cl N O S'
_chemical_formula_weight 291.78
_chemical_name_systematic
;
(2<i>RS</i>,4<i>SR</i>)-7-chloro-2-<i>exo</i>-(5-methyl-2-thienyl)-
2,3,4,5-tetrahydro-1<i>H</i>-1,4-epoxy-1-benzazepine
;
_space_group_IT_number 14
_symmetry_cell_setting monoclinic
_symmetry_space_group_name_Hall '-P 2ybc'
_symmetry_space_group_name_H-M 'P 1 21/c 1'
_atom_sites_solution_hydrogens geom
_atom_sites_solution_primary direct
_atom_sites_solution_secondary difmap
_cell_angle_alpha 90.00
_cell_angle_beta 100.120(16)
_cell_angle_gamma 90.00
_cell_formula_units_Z 4
_cell_length_a 15.042(3)
_cell_length_b 15.739(3)
_cell_length_c 5.6216(13)
_cell_measurement_reflns_used 3002
_cell_measurement_temperature 120(2)
_cell_measurement_theta_max 27.50
_cell_measurement_theta_min 2.93
_cell_volume 1310.2(5)
_computing_cell_refinement 'DIRAX/LSQ (Duisenberg <i>et al.</i>,  2000)'
_computing_data_collection 'COLLECT (Nonius, 1999)'
_computing_data_reduction 'EVALCCD (Duisenberg <i>et al.</i>,  2003)'
_computing_molecular_graphics 'PLATON (Spek, 2009)'
_computing_publication_material
;
SHELXL97 (Sheldrick, 2008) and PLATON (Spek, 2009)
;
_computing_structure_refinement 'SHELXL97 (Sheldrick, 2008)'
_computing_structure_solution 'SIR2004 (Burla <i>et al.</i>,  2005)'
_diffrn_ambient_temperature 120(2)
_diffrn_detector_area_resol_mean 9.091
_diffrn_measured_fraction_theta_full 0.997
_diffrn_measured_fraction_theta_max 0.997
_diffrn_measurement_device_type 'Bruker Nonius KappaCCD area-detector'
_diffrn_measurement_method '\f and \w scans'
_diffrn_radiation_monochromator graphite
_diffrn_radiation_source 'Bruker Nonius FR591 rotating anode'
_diffrn_radiation_type 'Mo K\a'
_diffrn_radiation_wavelength 0.71073
_diffrn_reflns_av_R_equivalents 0.0607
_diffrn_reflns_av_sigmaI/netI 0.0451
_diffrn_reflns_limit_h_max 17
_diffrn_reflns_limit_h_min -19
_diffrn_reflns_limit_k_max 20
_diffrn_reflns_limit_k_min -20
_diffrn_reflns_limit_l_max 7
_diffrn_reflns_limit_l_min -7
_diffrn_reflns_number 19866
_diffrn_reflns_theta_full 27.50
_diffrn_reflns_theta_max 27.50
_diffrn_reflns_theta_min 2.93
_diffrn_standards_decay_% 0
_diffrn_standards_interval_count 0
_diffrn_standards_interval_time 0
_diffrn_standards_number 0
_exptl_absorpt_coefficient_mu 0.441
_exptl_absorpt_correction_T_max 0.940
_exptl_absorpt_correction_T_min 0.913
_exptl_absorpt_correction_type multi-scan
_exptl_absorpt_process_details '(SADABS; Sheldrick, 2003)'
_exptl_crystal_colour colourless
_exptl_crystal_density_diffrn 1.479
_exptl_crystal_density_method 'not measured'
_exptl_crystal_description block
_exptl_crystal_F_000 608
_exptl_crystal_size_max 0.27
_exptl_crystal_size_mid 0.15
_exptl_crystal_size_min 0.14
_refine_diff_density_max 0.288
_refine_diff_density_min -0.300
_refine_ls_extinction_method none
_refine_ls_goodness_of_fit_ref 1.071
_refine_ls_hydrogen_treatment constr
_refine_ls_matrix_type full
_refine_ls_number_parameters 173
_refine_ls_number_reflns 3002
_refine_ls_number_restraints 0
_refine_ls_restrained_S_all 1.071
_refine_ls_R_factor_all 0.0729
_refine_ls_R_factor_gt 0.0423
_refine_ls_shift/su_max 0.001
_refine_ls_shift/su_mean 0.000
_refine_ls_structure_factor_coef Fsqd
_refine_ls_weighting_details 'w = 1/[\s^2^(Fo^2^)+(0.0322P)^2^+1.0475P] where P=(Fo^2^+2Fc^2^)/3'
_refine_ls_weighting_scheme calc
_refine_ls_wR_factor_gt 0.0826
_refine_ls_wR_factor_ref 0.0940
_reflns_number_gt 2221
_reflns_number_total 3002
_reflns_threshold_expression I>2\s(I)
_cod_data_source_file gg3212.cif
_cod_data_source_block III
_cod_original_sg_symbol_H-M 'P 21/c'
_cod_database_code 2017305
_cod_database_fobs_code 2017305

loop_
_symmetry_equiv_pos_as_xyz
'x, y, z'
'-x, y+1/2, -z+1/2'
'-x, -y, -z'
'x, -y-1/2, z-1/2'

loop_
_atom_site_type_symbol
_atom_site_label
_atom_site_fract_x
_atom_site_fract_y
_atom_site_fract_z
_atom_site_U_iso_or_equiv
_atom_site_adp_type
_atom_site_calc_flag
_atom_site_refinement_flags
_atom_site_occupancy
_atom_site_disorder_assembly
_atom_site_disorder_group
N N1 0.73005(12) 0.43670(12) 0.7210(3) 0.0173(4) Uani d . 1 . .
C C2 0.76448(14) 0.51566(14) 0.8526(4) 0.0180(5) Uani d . 1 . .
H H2 0.7121 0.5473 0.8969 0.022 Uiso calc R 1 . .
C C3 0.82369(15) 0.48258(14) 1.0860(4) 0.0207(5) Uani d . 1 . .
H H3A 0.8845 0.5086 1.1098 0.025 Uiso calc R 1 . .
H H3B 0.7956 0.4950 1.2287 0.025 Uiso calc R 1 . .
C C4 0.82872(14) 0.38782(14) 1.0453(4) 0.0189(5) Uani d . 1 . .
H H4 0.8915 0.3667 1.1030 0.023 Uiso calc R 1 . .
C C5 0.76197(15) 0.33740(15) 1.1593(4) 0.0200(5) Uani d . 1 . .
H H5A 0.7737 0.2759 1.1451 0.024 Uiso calc R 1 . .
H H5B 0.7688 0.3517 1.3330 0.024 Uiso calc R 1 . .
C C5a 0.66807(14) 0.35771(14) 1.0347(4) 0.0175(4) Uani d . 1 . .
C C6 0.59271(15) 0.33102(14) 1.1247(4) 0.0209(5) Uani d . 1 . .
H H6 0.5995 0.2979 1.2681 0.025 Uiso calc R 1 . .
C C7 0.50801(16) 0.35275(15) 1.0056(4) 0.0222(5) Uani d . 1 . .
C C8 0.49530(16) 0.39888(16) 0.7953(4) 0.0262(5) Uani d . 1 . .
H H8 0.4362 0.4132 0.7154 0.031 Uiso calc R 1 . .
C C9 0.56965(15) 0.42391(15) 0.7029(4) 0.0236(5) Uani d . 1 . .
H H9 0.5622 0.4549 0.5557 0.028 Uiso calc R 1 . .
C C9a 0.65535(14) 0.40423(14) 0.8227(4) 0.0177(4) Uani d . 1 . .
O O14 0.80492(10) 0.37915(10) 0.7860(2) 0.0185(3) Uani d . 1 . .
S S21 0.92305(4) 0.56314(4) 0.68127(10) 0.02117(14) Uani d . 1 . .
C C22 0.81031(14) 0.57139(14) 0.6971(4) 0.0186(5) Uani d . 1 . .
C C23 0.77158(16) 0.63253(14) 0.5455(4) 0.0215(5) Uani d . 1 . .
H H23 0.7095 0.6473 0.5278 0.026 Uiso calc R 1 . .
C C24 0.83209(16) 0.67250(15) 0.4158(4) 0.0231(5) Uani d . 1 . .
H H24 0.8146 0.7165 0.3016 0.028 Uiso calc R 1 . .
C C25 0.91722(15) 0.64224(14) 0.4695(4) 0.0203(5) Uani d . 1 . .
C C26 0.99841(16) 0.66793(16) 0.3671(4) 0.0270(5) Uani d . 1 . .
H H26A 0.9842 0.7185 0.2659 0.041 Uiso calc R 1 . .
H H26B 1.0159 0.6214 0.2690 0.041 Uiso calc R 1 . .
H H26C 1.0484 0.6807 0.4992 0.041 Uiso calc R 1 . .
Cl Cl7 0.41442(4) 0.32083(4) 1.12421(11) 0.03082(17) Uani d . 1 . .

loop_
_atom_site_aniso_label
_atom_site_aniso_U_11
_atom_site_aniso_U_22
_atom_site_aniso_U_33
_atom_site_aniso_U_12
_atom_site_aniso_U_13
_atom_site_aniso_U_23
N1 0.0172(9) 0.0178(10) 0.0160(8) 0.0014(8) 0.0007(7) 0.0009(7)
C2 0.0194(11) 0.0170(12) 0.0183(10) -0.0009(9) 0.0053(8) -0.0027(8)
C3 0.0266(12) 0.0200(12) 0.0151(10) -0.0046(10) 0.0026(9) -0.0021(9)
C4 0.0195(11) 0.0221(12) 0.0139(10) 0.0032(9) -0.0006(8) -0.0006(8)
C5 0.0255(12) 0.0178(12) 0.0164(10) 0.0024(9) 0.0028(9) 0.0022(8)
C5a 0.0223(11) 0.0149(11) 0.0154(10) -0.0002(9) 0.0033(8) -0.0029(8)
C6 0.0284(12) 0.0174(12) 0.0183(10) 0.0003(10) 0.0075(9) 0.0003(9)
C7 0.0227(12) 0.0184(12) 0.0281(12) -0.0024(9) 0.0118(9) -0.0013(9)
C8 0.0200(11) 0.0275(14) 0.0306(12) -0.0002(10) 0.0024(9) 0.0044(10)
C9 0.0222(12) 0.0252(13) 0.0220(11) -0.0004(10) 0.0002(9) 0.0062(9)
C9a 0.0200(11) 0.0166(11) 0.0165(10) -0.0030(9) 0.0034(8) -0.0014(8)
O14 0.0200(8) 0.0198(8) 0.0164(7) 0.0029(6) 0.0046(6) -0.0025(6)
S21 0.0177(3) 0.0235(3) 0.0226(3) 0.0006(2) 0.0045(2) 0.0040(2)
C22 0.0181(11) 0.0178(12) 0.0204(10) -0.0002(9) 0.0043(8) -0.0025(9)
C23 0.0221(11) 0.0185(12) 0.0239(11) 0.0021(9) 0.0038(9) -0.0011(9)
C24 0.0292(13) 0.0169(12) 0.0233(11) 0.0016(10) 0.0054(9) 0.0037(9)
C25 0.0265(12) 0.0159(11) 0.0191(11) -0.0037(9) 0.0056(9) -0.0016(9)
C26 0.0292(13) 0.0259(14) 0.0288(12) -0.0027(11) 0.0130(10) 0.0011(10)
Cl7 0.0270(3) 0.0281(3) 0.0422(4) 0.0002(3) 0.0197(3) 0.0028(3)

loop_
_atom_type_symbol
_atom_type_description
_atom_type_scat_dispersion_real
_atom_type_scat_dispersion_imag
_atom_type_scat_source
C C 0.0033 0.0016 'International Tables Vol C Tables 4.2.6.8 and 6.1.1.4'
H H 0.0000 0.0000 'International Tables Vol C Tables 4.2.6.8 and 6.1.1.4'
Cl Cl 0.1484 0.1585 'International Tables Vol C Tables 4.2.6.8 and 6.1.1.4'
N N 0.0061 0.0033 'International Tables Vol C Tables 4.2.6.8 and 6.1.1.4'
O O 0.0106 0.0060 'International Tables Vol C Tables 4.2.6.8 and 6.1.1.4'
S S 0.1246 0.1234 'International Tables Vol C Tables 4.2.6.8 and 6.1.1.4'

loop_
_geom_angle_atom_site_label_1
_geom_angle_atom_site_label_2
_geom_angle_atom_site_label_3
_geom_angle_site_symmetry_1
_geom_angle_site_symmetry_3
_geom_angle
_geom_angle_publ_flag
C9a N1 O14 . . 107.80(16) ?
C9a N1 C2 . . 109.01(16) ?
O14 N1 C2 . . 102.12(14) ?
C22 C2 N1 . . 110.84(16) ?
C22 C2 C3 . . 116.15(18) ?
N1 C2 C3 . . 103.83(17) ?
C22 C2 H2 . . 108.6 ?
N1 C2 H2 . . 108.6 ?
C3 C2 H2 . . 108.6 ?
C4 C3 C2 . . 103.95(17) ?
C4 C3 H3A . . 111.0 ?
C2 C3 H3A . . 111.0 ?
C4 C3 H3B . . 111.0 ?
C2 C3 H3B . . 111.0 ?
H3A C3 H3B . . 109.0 ?
O14 C4 C5 . . 108.27(17) ?
O14 C4 C3 . . 103.63(17) ?
C5 C4 C3 . . 113.55(18) ?
O14 C4 H4 . . 110.4 ?
C5 C4 H4 . . 110.4 ?
C3 C4 H4 . . 110.4 ?
C5a C5 C4 . . 109.43(18) ?
C5a C5 H5A . . 109.8 ?
C4 C5 H5A . . 109.8 ?
C5a C5 H5B . . 109.8 ?
C4 C5 H5B . . 109.8 ?
H5A C5 H5B . . 108.2 ?
C9a C5a C6 . . 118.5(2) ?
C9a C5a C5 . . 119.52(19) ?
C6 C5a C5 . . 121.98(19) ?
C7 C6 C5a . . 119.6(2) ?
C7 C6 H6 . . 120.2 ?
C5a C6 H6 . . 120.2 ?
C8 C7 C6 . . 121.9(2) ?
C8 C7 Cl7 . . 119.02(18) ?
C6 C7 Cl7 . . 119.07(18) ?
C9 C8 C7 . . 118.6(2) ?
C9 C8 H8 . . 120.7 ?
C7 C8 H8 . . 120.7 ?
C8 C9 C9a . . 120.3(2) ?
C8 C9 H9 . . 119.9 ?
C9a C9 H9 . . 119.9 ?
C9 C9a C5a . . 121.0(2) ?
C9 C9a N1 . . 116.95(19) ?
C5a C9a N1 . . 122.01(19) ?
N1 O14 C4 . . 103.92(14) ?
C25 S21 C22 . . 92.90(11) ?
C23 C22 C2 . . 126.7(2) ?
C23 C22 S21 . . 109.99(17) ?
C2 C22 S21 . . 123.25(16) ?
C22 C23 C24 . . 113.5(2) ?
C22 C23 H23 . . 123.2 ?
C24 C23 H23 . . 123.2 ?
C25 C24 C23 . . 113.6(2) ?
C25 C24 H24 . . 123.2 ?
C23 C24 H24 . . 123.2 ?
C24 C25 C26 . . 128.7(2) ?
C24 C25 S21 . . 110.01(17) ?
C26 C25 S21 . . 121.23(17) ?
C25 C26 H26A . . 109.5 ?
C25 C26 H26B . . 109.5 ?
H26A C26 H26B . . 109.5 ?
C25 C26 H26C . . 109.5 ?
H26A C26 H26C . . 109.5 ?
H26B C26 H26C . . 109.5 ?

loop_
_geom_bond_atom_site_label_1
_geom_bond_atom_site_label_2
_geom_bond_site_symmetry_2
_geom_bond_distance
_geom_bond_publ_flag
N1 C9a . 1.441(3) ?
N1 O14 . 1.441(2) ?
N1 C2 . 1.492(3) ?
C2 C22 . 1.490(3) ?
C2 C3 . 1.541(3) ?
C2 H2 . 1.0000 ?
C3 C4 . 1.513(3) ?
C3 H3A . 0.9900 ?
C3 H3B . 0.9900 ?
C4 O14 . 1.445(2) ?
C4 C5 . 1.508(3) ?
C4 H4 . 1.0000 ?
C5 C5a . 1.497(3) ?
C5 H5A . 0.9900 ?
C5 H5B . 0.9900 ?
C5a C9a . 1.383(3) ?
C5a C6 . 1.386(3) ?
C6 C7 . 1.374(3) ?
C6 H6 . 0.9500 ?
C7 C8 . 1.372(3) ?
C7 Cl7 . 1.735(2) ?
C8 C9 . 1.371(3) ?
C8 H8 . 0.9500 ?
C9 C9a . 1.381(3) ?
C9 H9 . 0.9500 ?
S21 C25 . 1.714(2) ?
S21 C22 . 1.719(2) ?
C22 C23 . 1.348(3) ?
C23 C24 . 1.410(3) ?
C23 H23 . 0.9500 ?
C24 C25 . 1.350(3) ?
C24 H24 . 0.9500 ?
C25 C26 . 1.495(3) ?
C26 H26A . 0.9800 ?
C26 H26B . 0.9800 ?
C26 H26C . 0.9800 ?

loop_
_geom_hbond_atom_site_label_D
_geom_hbond_atom_site_label_H
_geom_hbond_atom_site_label_A
_geom_hbond_site_symmetry_A
_geom_hbond_distance_DH
_geom_hbond_distance_HA
_geom_hbond_distance_DA
_geom_hbond_angle_DHA
_geom_hbond_publ_flag
C2 H2 Cl7 3_667 1.00 2.80 3.742(2) 156 no
C3 H3B Cg1 1_556 0.99 2.70 3.372(3) 125 no
C5 H5A O14 4_566 0.99 2.58 3.518(3) 158 no
c5 H5B O14 1_556 0.99 2.55 3.530(3) 173 no
C6 H6 CG2 4_566 0.95 2.92 3.689(3) 139 no

loop_
_geom_torsion_atom_site_label_1
_geom_torsion_atom_site_label_2
_geom_torsion_atom_site_label_3
_geom_torsion_atom_site_label_4
_geom_torsion_site_symmetry_1
_geom_torsion_site_symmetry_2
_geom_torsion_site_symmetry_3
_geom_torsion_site_symmetry_4
_geom_torsion
_geom_torsion_publ_flag
C9a N1 C2 C22 . . . . -154.72(18) ?
O14 N1 C2 C22 . . . . 91.41(19) ?
C9a N1 C2 C3 . . . . 79.88(19) ?
O14 N1 C2 C3 . . . . -33.99(19) ?
C22 C2 C3 C4 . . . . -113.3(2) ?
N1 C2 C3 C4 . . . . 8.6(2) ?
C2 C3 C4 O14 . . . . 19.8(2) ?
C2 C3 C4 C5 . . . . -97.4(2) ?
O14 C4 C5 C5a . . . . -47.7(2) ?
C3 C4 C5 C5a . . . . 66.8(2) ?
C4 C5 C5a C9a . . . . 10.5(3) ?
C4 C5 C5a C6 . . . . -169.8(2) ?
C9a C5a C6 C7 . . . . -1.4(3) ?
C5 C5a C6 C7 . . . . 178.8(2) ?
C5a C6 C7 C8 . . . . 1.5(3) ?
C5a C6 C7 Cl7 . . . . -178.59(17) ?
C6 C7 C8 C9 . . . . -0.1(4) ?
Cl7 C7 C8 C9 . . . . 179.94(19) ?
C7 C8 C9 C9a . . . . -1.2(4) ?
C8 C9 C9a C5a . . . . 1.3(3) ?
C8 C9 C9a N1 . . . . -176.7(2) ?
C6 C5a C9a C9 . . . . 0.1(3) ?
C5 C5a C9a C9 . . . . 179.9(2) ?
C6 C5a C9a N1 . . . . 178.0(2) ?
C5 C5a C9a N1 . . . . -2.2(3) ?
O14 N1 C9a C9 . . . . -151.67(19) ?
C2 N1 C9a C9 . . . . 98.2(2) ?
O14 N1 C9a C5a . . . . 30.3(3) ?
C2 N1 C9a C5a . . . . -79.8(2) ?
C9a N1 O14 C4 . . . . -66.53(18) ?
C2 N1 O14 C4 . . . . 48.23(18) ?
C5 C4 O14 N1 . . . . 78.36(19) ?
C3 C4 O14 N1 . . . . -42.50(19) ?
N1 C2 C22 C23 . . . . 89.6(3) ?
C3 C2 C22 C23 . . . . -152.2(2) ?
N1 C2 C22 S21 . . . . -88.3(2) ?
C3 C2 C22 S21 . . . . 29.9(3) ?
C25 S21 C22 C23 . . . . -0.10(18) ?
C25 S21 C22 C2 . . . . 178.07(18) ?
C2 C22 C23 C24 . . . . -177.8(2) ?
S21 C22 C23 C24 . . . . 0.3(2) ?
C22 C23 C24 C25 . . . . -0.4(3) ?
C23 C24 C25 C26 . . . . 179.1(2) ?
C23 C24 C25 S21 . . . . 0.3(3) ?
C22 S21 C25 C24 . . . . -0.11(18) ?
C22 S21 C25 C26 . . . . -179.02(19) ?
